data_1519704
loop_
_publ_author_name
'Yao, Peng-Fei'
'Li, Hai-Ye'
'Huang, Fu-Ping'
'Yu, Qing'
'Qin, Xao-Huan'
'Tang, Jie'
'Tao, Ye'
'Bian, He-Dong'

_publ_section_title
;
 A series of multidimensional MOFs incorporating a new N-heterocyclic
 building block:
 5,5&#x2032;-di(pyridin-4-yl)-3,3&#x2032;-bi(1,2,4-triazole)
;
_journal_issue 60
_journal_name_full 'RSC Advances'
_journal_page_first 48596
_journal_page_last 48606
_journal_paper_doi 10.1039/C5RA06273J
_journal_volume 5
_journal_year 2015
_chemical_formula_moiety '0.25(C56 H48 Mn4 N32 O8), 2(H2 O)'
_chemical_formula_sum 'C14 H16 Mn N8 O4'
_chemical_formula_weight 415.29
_chemical_name_systematic
;
 ? 
;
_space_group_crystal_system tetragonal
_space_group_IT_number 142
_space_group_name_Hall '-I 4bd 2c'
_space_group_name_H-M_alt 'I 41/a c d'
_symmetry_space_group_name_Hall '-I 4bd 2c'
_symmetry_space_group_name_H-M 'I 41/a c d :2'
_atom_sites_solution_hydrogens geom
_atom_sites_solution_primary direct
_atom_sites_solution_secondary difmap
_audit_creation_date 2014-11-04
_audit_creation_method
;
  Olex2 1.2-ac2
  (compiled 2012.03.06 svn.r2239, GUI svn.r4109)
;
_audit_update_record
;
2014-11-10 deposited with the CCDC.
2015-05-18 downloaded from the CCDC.
;
_cell_angle_alpha 90.00
_cell_angle_beta 90.00
_cell_angle_gamma 90.00
_cell_formula_units_Z 16
_cell_length_a 19.1314(3)
_cell_length_b 19.1314(3)
_cell_length_c 20.6667(3)
_cell_measurement_temperature 293(2)
_cell_volume 7564.2(2)
_computing_molecular_graphics
;
O. V. Dolomanov, L. J. Bourhis, R. J. Gildea, J. A. K. Howard and H. Puschmann,
OLEX2: a complete structure solution, refinement and analysis program.
J. Appl. Cryst. (2009). 42, 339-341.
;
_computing_publication_material
;
O. V. Dolomanov, L. J. Bourhis, R. J. Gildea, J. A. K. Howard and H. Puschmann,
OLEX2: a complete structure solution, refinement and analysis program.
J. Appl. Cryst. (2009). 42, 339-341.
;
_computing_structure_refinement
;
XL, G.M. Sheldrick, Acta Cryst.
(2008). A64, 112-122
;
_computing_structure_solution
;
XS, G.M. Sheldrick, Acta Cryst.
(2008). A64, 112-122
;
_diffrn_ambient_temperature 293(2)
_diffrn_measured_fraction_theta_full 0.998
_diffrn_measured_fraction_theta_max 0.998
_diffrn_measurement_device_type 'multiwire proportional'
_diffrn_measurement_method 'phi and omega scans'
_diffrn_radiation_monochromator graphite
_diffrn_radiation_type MoK\a
_diffrn_radiation_wavelength 0.71073
_diffrn_reflns_av_R_equivalents 0.0313
_diffrn_reflns_av_unetI/netI 0.0222
_diffrn_reflns_limit_h_max 21
_diffrn_reflns_limit_h_min -23
_diffrn_reflns_limit_k_max 13
_diffrn_reflns_limit_k_min -23
_diffrn_reflns_limit_l_max 24
_diffrn_reflns_limit_l_min -25
_diffrn_reflns_number 9413
_diffrn_reflns_theta_full 26.35
_diffrn_reflns_theta_max 26.35
_diffrn_reflns_theta_min 2.90
_diffrn_source 'fine-focus sealed tube'
_exptl_absorpt_coefficient_mu 0.736
_exptl_absorpt_correction_T_max 0.9169
_exptl_absorpt_correction_T_min 0.7524
_exptl_absorpt_correction_type none
_exptl_crystal_colour colourless
_exptl_crystal_density_diffrn 1.459
_exptl_crystal_density_method 'not measured'
_exptl_crystal_description strip
_exptl_crystal_F_000 3408
_exptl_crystal_size_max 0.41
_exptl_crystal_size_mid 0.23
_exptl_crystal_size_min 0.12
_refine_diff_density_max 0.420
_refine_diff_density_min -0.410
_refine_diff_density_rms 0.057
_refine_ls_extinction_method none
_refine_ls_goodness_of_fit_ref 1.079
_refine_ls_hydrogen_treatment mixed
_refine_ls_matrix_type full
_refine_ls_number_parameters 127
_refine_ls_number_reflns 1933
_refine_ls_number_restraints 0
_refine_ls_restrained_S_all 1.079
_refine_ls_R_factor_all 0.0457
_refine_ls_R_factor_gt 0.0397
_refine_ls_shift/su_max 0.000
_refine_ls_shift/su_mean 0.000
_refine_ls_structure_factor_coef Fsqd
_refine_ls_weighting_details 'calc w=1/[\s^2^(Fo^2^)+(0.0540P)^2^+12.4393P] where P=(Fo^2^+2Fc^2^)/3'
_refine_ls_weighting_scheme calc
_refine_ls_wR_factor_gt 0.1126
_refine_ls_wR_factor_ref 0.1180
_reflns_number_gt 1664
_reflns_number_total 1933
_reflns_threshold_expression >2sigma(I)
_cod_data_source_file c5ra06273j2.cif
_cod_data_source_block aa
_cod_database_code 1519704

loop_
_space_group_symop_id
_space_group_symop_operation_xyz
1 'x, y, z'
2 '-y+1/4, x+3/4, z+1/4'
3 '-x, -y+1/2, z'
4 'y+1/4, -x+1/4, z+3/4'
5 'x, -y, -z+1/2'
6 '-x+1/2, y, -z'
7 'y+3/4, x+1/4, -z+1/4'
8 '-y+1/4, -x+1/4, -z+1/4'
9 'x+1/2, y+1/2, z+1/2'
10 '-y+3/4, x+5/4, z+3/4'
11 '-x+1/2, -y+1, z+1/2'
12 'y+3/4, -x+3/4, z+5/4'
13 'x+1/2, -y+1/2, -z+1'
14 '-x+1, y+1/2, -z+1/2'
15 'y+5/4, x+3/4, -z+3/4'
16 '-y+3/4, -x+3/4, -z+3/4'
17 '-x, -y, -z'
18 'y-1/4, -x-3/4, -z-1/4'
19 'x, y-1/2, -z'
20 '-y-1/4, x-1/4, -z-3/4'
21 '-x, y, z-1/2'
22 'x-1/2, -y, z'
23 '-y-3/4, -x-1/4, z-1/4'
24 'y-1/4, x-1/4, z-1/4'
25 '-x+1/2, -y+1/2, -z+1/2'
26 'y+1/4, -x-1/4, -z+1/4'
27 'x+1/2, y, -z+1/2'
28 '-y+1/4, x+1/4, -z-1/4'
29 '-x+1/2, y+1/2, z'
30 'x, -y+1/2, z+1/2'
31 '-y-1/4, -x+1/4, z+1/4'
32 'y+1/4, x+1/4, z+1/4'

loop_
_atom_site_label
_atom_site_type_symbol
_atom_site_fract_x
_atom_site_fract_y
_atom_site_fract_z
_atom_site_U_iso_or_equiv
_atom_site_adp_type
_atom_site_occupancy
_atom_site_symmetry_multiplicity
_atom_site_calc_flag
_atom_site_refinement_flags
Mn1 Mn 0.2500 0.10902(3) 0.0000 0.03433(19) Uani 1 2 d S
O1 O 0.16612(11) 0.18328(11) 0.00805(9) 0.0569(6) Uani 1 1 d .
H1A H 0.1649 0.1995 0.0464 0.085 Uiso 1 1 d R
H1B H 0.1276 0.1630 -0.0003 0.085 Uiso 1 1 d R
O2 O 0.41143(10) 0.21647(11) 0.10057(9) 0.0523(5) Uani 1 1 d G
H2A H 0.3783 0.1990 0.1227 0.078 Uiso 1 1 d G
H2B H 0.4001 0.2573 0.0881 0.078 Uiso 1 1 d G
N1 N 0.26803(10) 0.11308(11) 0.10997(9) 0.0360(5) Uani 1 1 d .
N2 N 0.30129(11) 0.15158(11) 0.15683(9) 0.0393(5) Uani 1 1 d .
N3 N 0.22762(10) 0.07744(10) 0.20661(8) 0.0336(4) Uani 1 1 d .
N4 N 0.33009(16) 0.22924(14) 0.39028(11) 0.0648(7) Uani 1 1 d .
C1 C 0.22576(11) 0.07080(11) 0.14196(10) 0.0308(5) Uani 1 1 d .
C2 C 0.27579(13) 0.12931(12) 0.21280(11) 0.0347(5) Uani 1 1 d .
C3 C 0.29593(13) 0.16179(13) 0.27475(11) 0.0391(5) Uani 1 1 d .
C4 C 0.2629(2) 0.1466(2) 0.33120(14) 0.0749(11) Uani 1 1 d .
H4 H 0.2277 0.1130 0.3321 0.090 Uiso 1 1 calc R
C5 C 0.2819(2) 0.1813(2) 0.38742(15) 0.0837(12) Uani 1 1 d .
H5 H 0.2587 0.1697 0.4255 0.100 Uiso 1 1 calc R
C6 C 0.3610(2) 0.2453(2) 0.33518(16) 0.0804(11) Uani 1 1 d .
H6 H 0.3947 0.2803 0.3356 0.096 Uiso 1 1 calc R
C7 C 0.34633(19) 0.21319(19) 0.27685(15) 0.0704(10) Uani 1 1 d .
H7 H 0.3701 0.2261 0.2395 0.084 Uiso 1 1 calc R

loop_
_atom_site_aniso_label
_atom_site_aniso_U_11
_atom_site_aniso_U_22
_atom_site_aniso_U_33
_atom_site_aniso_U_23
_atom_site_aniso_U_13
_atom_site_aniso_U_12
Mn1 0.0429(3) 0.0425(3) 0.0176(3) 0.000 -0.00061(18) 0.000
O1 0.0690(12) 0.0641(12) 0.0375(10) -0.0208(9) -0.0136(9) 0.0195(11)
O2 0.0492(11) 0.0597(12) 0.0479(11) 0.0070(9) 0.0002(9) -0.0132(9)
N1 0.0404(10) 0.0462(11) 0.0215(9) -0.0023(8) -0.0018(8) -0.0099(9)
N2 0.0448(11) 0.0477(12) 0.0253(9) -0.0039(8) -0.0041(8) -0.0119(9)
N3 0.0418(10) 0.0400(10) 0.0189(8) -0.0021(7) -0.0029(7) -0.0043(8)
N4 0.0863(19) 0.0655(16) 0.0426(14) -0.0226(12) -0.0206(13) 0.0077(15)
C1 0.0362(11) 0.0371(11) 0.0191(9) -0.0008(8) -0.0013(8) -0.0017(9)
C2 0.0403(12) 0.0403(12) 0.0233(11) -0.0035(9) -0.0043(9) -0.0026(10)
C3 0.0495(14) 0.0412(12) 0.0266(11) -0.0072(10) -0.0104(10) 0.0012(11)
C4 0.112(3) 0.083(2) 0.0295(14) -0.0126(14) 0.0044(16) -0.042(2)
C5 0.122(3) 0.098(3) 0.0316(16) -0.0180(17) 0.0027(18) -0.028(3)
C6 0.095(3) 0.089(3) 0.057(2) -0.0257(19) -0.0185(19) -0.032(2)
C7 0.081(2) 0.089(2) 0.0410(15) -0.0174(16) -0.0059(15) -0.0339(19)

loop_
_atom_type_symbol
_atom_type_description
_atom_type_scat_dispersion_real
_atom_type_scat_dispersion_imag
_atom_type_scat_source
C C 0.0033 0.0016 'International Tables Vol C Tables 4.2.6.8 and 6.1.1.4'
H H 0.0000 0.0000 'International Tables Vol C Tables 4.2.6.8 and 6.1.1.4'
Mn Mn 0.3368 0.7283 'International Tables Vol C Tables 4.2.6.8 and 6.1.1.4'
N N 0.0061 0.0033 'International Tables Vol C Tables 4.2.6.8 and 6.1.1.4'
O O 0.0106 0.0060 'International Tables Vol C Tables 4.2.6.8 and 6.1.1.4'

loop_
_geom_angle_atom_site_label_1
_geom_angle_atom_site_label_2
_geom_angle_atom_site_label_3
_geom_angle
_geom_angle_site_symmetry_1
_geom_angle_site_symmetry_3
O1 Mn1 O1 97.27(12) . 6
O1 Mn1 N1 86.69(7) . 6
O1 Mn1 N1 90.75(7) 6 6
O1 Mn1 N1 90.75(7) . .
O1 Mn1 N1 86.69(7) 6 .
O1 Mn1 N3 161.31(6) 6 8
O1 Mn1 N3 88.09(7) . 8
O1 Mn1 N3 88.09(7) 6 4_554
O1 Mn1 N3 161.31(6) . 4_554
N1 Mn1 N1 176.13(10) 6 .
N1 Mn1 N3 107.48(7) 6 8
N1 Mn1 N3 75.31(6) . 8
N1 Mn1 N3 75.31(6) 6 4_554
N1 Mn1 N3 107.48(7) . 4_554
N3 Mn1 N3 92.51(9) 8 4_554
Mn1 O1 H1A 109.4 . .
Mn1 O1 H1B 109.3 . .
H1A O1 H1B 109.4 . .
H2A O2 H2B 109.4 . .
N2 N1 Mn1 141.68(15) . .
C1 N1 Mn1 112.46(14) . .
C1 N1 N2 105.02(17) . .
C2 N2 N1 105.81(18) . .
C1 N3 Mn1 107.19(14) . 2_545
C1 N3 C2 100.40(18) . .
C2 N3 Mn1 152.14(14) . 2_545
C5 N4 C6 116.2(3) . .
N1 C1 N3 115.08(19) . .
N1 C1 C1 120.9(2) . 8
N3 C1 C1 124.0(2) . 8
N2 C2 N3 113.68(19) . .
N2 C2 C3 121.7(2) . .
N3 C2 C3 124.5(2) . .
C4 C3 C2 122.3(2) . .
C4 C3 C7 116.9(2) . .
C7 C3 C2 120.7(2) . .
C3 C4 H4 120.2 . .
C3 C4 C5 119.6(3) . .
C5 C4 H4 120.2 . .
N4 C5 C4 124.2(3) . .
N4 C5 H5 117.9 . .
C4 C5 H5 117.9 . .
N4 C6 H6 118.0 . .
N4 C6 C7 124.0(3) . .
C7 C6 H6 118.0 . .
C3 C7 C6 119.1(3) . .
C3 C7 H7 120.4 . .
C6 C7 H7 120.4 . .

loop_
_geom_bond_atom_site_label_1
_geom_bond_atom_site_label_2
_geom_bond_distance
_geom_bond_site_symmetry_2
Mn1 O1 2.150(2) .
Mn1 O1 2.150(2) 6
Mn1 N1 2.3001(18) 6
Mn1 N1 2.3001(18) .
Mn1 N3 2.3972(19) 8
Mn1 N3 2.3972(19) 4_554
O1 H1A 0.8518 .
O1 H1B 0.8513 .
O2 H2A 0.8500 .
O2 H2B 0.8504 .
N1 N2 1.373(3) .
N1 C1 1.321(3) .
N2 C2 1.326(3) .
N3 Mn1 2.3972(19) 2_545
N3 C1 1.343(3) .
N3 C2 1.360(3) .
N4 C5 1.301(5) .
N4 C6 1.319(4) .
C1 C1 1.442(4) 8
C2 C3 1.474(3) .
C3 C4 1.359(4) .
C3 C7 1.378(4) .
C4 H4 0.9300 .
C4 C5 1.387(4) .
C5 H5 0.9300 .
C6 H6 0.9300 .
C6 C7 1.381(4) .
C7 H7 0.9300 .

loop_
_geom_torsion_atom_site_label_1
_geom_torsion_atom_site_label_2
_geom_torsion_atom_site_label_3
_geom_torsion_atom_site_label_4
_geom_torsion
_geom_torsion_site_symmetry_1
_geom_torsion_site_symmetry_4
Mn1 N1 N2 C2 167.4(2) . .
Mn1 N1 C1 N3 -171.85(15) . .
Mn1 N1 C1 C1 5.09(17) . 8
Mn1 N3 C1 N1 176.44(16) 2_545 .
Mn1 N3 C1 C1 -0.40(16) 2_545 8
Mn1 N3 C2 N2 -172.6(2) 2_545 .
Mn1 N3 C2 C3 4.0(5) 2_545 .
O1 Mn1 N1 N2 14.0(3) 6 .
O1 Mn1 N1 N2 -83.2(3) . .
O1 Mn1 N1 C1 -178.73(17) 6 .
O1 Mn1 N1 C1 84.03(17) . .
N1 Mn1 N1 N2 -34.6(3) 6 .
N1 Mn1 N1 C1 132.60(16) 6 .
N1 N2 C2 N3 0.6(3) . .
N1 N2 C2 C3 -176.1(2) . .
N2 N1 C1 N3 0.0(3) . .
N2 N1 C1 C1 176.93(11) . 8
N2 C2 C3 C4 170.2(3) . .
N2 C2 C3 C7 -5.0(4) . .
N3 Mn1 N1 N2 101.0(3) 4_554 .
N3 Mn1 N1 N2 -171.0(3) 8 .
N3 Mn1 N1 C1 -91.78(16) 4_554 .
N3 Mn1 N1 C1 -3.79(16) 8 .
N3 C2 C3 C4 -6.1(4) . .
N3 C2 C3 C7 178.7(3) . .
N4 C6 C7 C3 0.8(7) . .
C1 N1 N2 C2 -0.3(3) . .
C1 N3 C2 N2 -0.6(3) . .
C1 N3 C2 C3 176.0(2) . .
C2 N3 C1 N1 0.3(3) . .
C2 N3 C1 C1 -176.50(12) . 8
C2 C3 C4 C5 -176.9(3) . .
C2 C3 C7 C6 176.3(3) . .
C3 C4 C5 N4 0.6(7) . .
C4 C3 C7 C6 0.9(5) . .
C5 N4 C6 C7 -1.8(6) . .
C6 N4 C5 C4 1.1(6) . .
C7 C3 C4 C5 -1.5(6) . .
